data_4033243
loop_
_publ_author_name
'De Schutter, Coralie'
'Sari, Ozkan'
'Coats, Steven J.'
'Amblard, Franck'
'Schinazi, Raymond F.'

_publ_section_title
;
 Synthesis of (2S)-2-Chloro-2-fluororibolactone via Stereoselective
 Electrophilic Fluorination.
;
_journal_issue 24
_journal_name_full 'The Journal of organic chemistry'
_journal_page_first 13171
_journal_page_last 13178
_journal_paper_doi 10.1021/acs.joc.7b02245
_journal_volume 82
_journal_year 2017
_chemical_absolute_configuration ad
_chemical_formula_moiety 'C17 H35 Cl O4 Si2'
_chemical_formula_sum 'C17 H35 Cl O4 Si2'
_chemical_formula_weight 395.08
_space_group_crystal_system monoclinic
_space_group_IT_number 4
_space_group_name_Hall 'P 2yb'
_space_group_name_H-M_alt 'P 1 21 1'
_symmetry_space_group_name_Hall 'P 2yb'
_symmetry_space_group_name_H-M 'P 1 21 1'
_atom_sites_solution_hydrogens geom
_atom_sites_solution_primary dual
_audit_creation_date 2017-09-13
_audit_creation_method
;
Olex2 1.2-dev
(compiled 2017.07.20 svn.r3457 for OlexSys, GUI svn.r5370)
;
_cell_angle_alpha 90
_cell_angle_beta 110.555(5)
_cell_angle_gamma 90
_cell_formula_units_Z 2
_cell_length_a 6.0970(3)
_cell_length_b 25.7082(11)
_cell_length_c 7.4230(3)
_cell_measurement_reflns_used 14891
_cell_measurement_temperature 100(2)
_cell_measurement_theta_max 37.5490
_cell_measurement_theta_min 2.9150
_cell_volume 1089.43(9)
_computing_cell_refinement 'CrysAlisPro 1.171.39.28e (Rigaku OD, 2015)'
_computing_data_collection 'CrysAlisPro 1.171.39.28e (Rigaku OD, 2015)'
_computing_data_reduction 'CrysAlisPro 1.171.39.28e (Rigaku OD, 2015)'
_computing_molecular_graphics 'Olex2 (Dolomanov et al., 2009)'
_computing_publication_material 'Olex2 (Dolomanov et al., 2009)'
_computing_structure_refinement 'SHELXL-2014 (Sheldrick, 2015)'
_computing_structure_solution 'SHELXT (Sheldrick, 2015)'
_diffrn_ambient_environment N~2~
_diffrn_ambient_temperature 100.00(10)
_diffrn_detector HyPix
_diffrn_detector_type HyPix
_diffrn_measured_fraction_theta_full 1.000
_diffrn_measured_fraction_theta_max 1.000
_diffrn_measurement_details
;
List of Runs (angles in degrees, time in seconds):

  # Type    Start    End  Width  t~exp~   \w     \q     \k     \f   Frames
--------------------------------------------------------------------------
  1  \w     47.00  73.00   0.50    7.00    --   25.02  38.00  30.00   52
  2  \w     27.00  98.00   0.50    7.00    --   25.02  77.00 -60.00  142
  3  \w     39.00  65.00   0.50    7.00    --   25.02 178.00-150.00   52
  4  \w     15.00  57.00   0.50    7.00    --   25.02  77.00-120.00   84
  5  \w     10.00  98.00   0.50    7.00    --   25.02  57.00-120.00  176
  6  \w     63.00  90.00   0.50    7.00    --   25.02 178.00 120.00   54
  7  \w    -37.00  46.00   0.50    7.00    --  -25.02  38.00-180.00  166
  8  \w    -30.00  39.00   0.50    7.00    --   25.02 -57.00-180.00  138
  9  \w      7.00  58.00   0.50    7.00    --   25.02 -99.00-120.00  102
 10  \w      3.00  59.00   0.50    7.00    --   25.02 -99.00 -60.00  112
 11  \w    -25.00  26.00   0.50    7.00    --   25.02 -99.00  30.00  102
 12  \w      2.00  57.00   0.50    7.00    --   25.02-113.00 172.00  110
 13  \w    -95.00 -11.00   0.50    7.00    --  -25.02 -57.00 -30.00  168
;
_diffrn_measurement_device 'four-circle diffractometer'
_diffrn_measurement_device_type 'XtaLAB Synergy, Dualflex, HyPix'
_diffrn_measurement_method '\w scans'
_diffrn_orient_matrix_type 'CrysAlisPro convention (1999,Acta A55,543-557)'
_diffrn_orient_matrix_UB_11 -0.0499542000
_diffrn_orient_matrix_UB_12 -0.0209980000
_diffrn_orient_matrix_UB_13 0.0340974000
_diffrn_orient_matrix_UB_21 0.0279320000
_diffrn_orient_matrix_UB_22 -0.0171145000
_diffrn_orient_matrix_UB_23 -0.0637597000
_diffrn_orient_matrix_UB_31 0.1103502000
_diffrn_orient_matrix_UB_32 -0.0052017000
_diffrn_orient_matrix_UB_33 0.0720167000
_diffrn_radiation_monochromator 'multilayer mirror'
_diffrn_radiation_probe x-ray
_diffrn_radiation_type MoK\a
_diffrn_radiation_wavelength 0.71073
_diffrn_reflns_av_R_equivalents 0.0478
_diffrn_reflns_av_unetI/netI 0.0447
_diffrn_reflns_Laue_measured_fraction_full 1.000
_diffrn_reflns_Laue_measured_fraction_max 1.000
_diffrn_reflns_limit_h_max 10
_diffrn_reflns_limit_h_min -9
_diffrn_reflns_limit_k_max 42
_diffrn_reflns_limit_k_min -42
_diffrn_reflns_limit_l_max 12
_diffrn_reflns_limit_l_min -12
_diffrn_reflns_number 30346
_diffrn_reflns_point_group_measured_fraction_full 0.998
_diffrn_reflns_point_group_measured_fraction_max 0.998
_diffrn_reflns_theta_full 25.242
_diffrn_reflns_theta_max 36.313
_diffrn_reflns_theta_min 2.931
_diffrn_source 'micro-focus sealed X-ray tube'
_diffrn_source_current 1.0
_diffrn_source_type 'PhotonJet (Mo) X-ray Source'
_diffrn_source_voltage 50
_exptl_absorpt_coefficient_mu 0.302
_exptl_absorpt_correction_T_max 1.000
_exptl_absorpt_correction_T_min 0.362
_exptl_absorpt_correction_type gaussian
_exptl_absorpt_process_details
;
CrysAlisPro 1.171.39.28e (Rigaku Oxford Diffraction, 2015)
Numerical absorption correction based on gaussian integration over
            a multifaceted crystal model
Empirical absorption correction using spherical harmonics,
 implemented in SCALE3 ABSPACK scaling algorithm.
;
_exptl_crystal_colour colourless
_exptl_crystal_colour_primary colourless
_exptl_crystal_density_diffrn 1.204
_exptl_crystal_description block
_exptl_crystal_F_000 428
_exptl_crystal_recrystallization_method
'The material was recrystallised from a mixture of hexane and DCM by slow evaporation'
_exptl_crystal_size_max 0.671
_exptl_crystal_size_mid 0.427
_exptl_crystal_size_min 0.08
_refine_diff_density_max 0.701
_refine_diff_density_min -0.352
_refine_diff_density_rms 0.069
_refine_ls_abs_structure_details
;
 Flack x determined using 4176 quotients [(I+)-(I-)]/[(I+)+(I-)]
 (Parsons, Flack and Wagner, Acta Cryst. B69 (2013) 249-259).
;
_refine_ls_abs_structure_Flack 0.02(2)
_refine_ls_extinction_method none
_refine_ls_goodness_of_fit_ref 1.016
_refine_ls_hydrogen_treatment constr
_refine_ls_matrix_type full
_refine_ls_number_parameters 227
_refine_ls_number_reflns 10546
_refine_ls_number_restraints 1
_refine_ls_restrained_S_all 1.016
_refine_ls_R_factor_all 0.0436
_refine_ls_R_factor_gt 0.0391
_refine_ls_shift/su_max 0.001
_refine_ls_shift/su_mean 0.000
_refine_ls_structure_factor_coef Fsqd
_refine_ls_weighting_details 'w=1/[\s^2^(Fo^2^)+(0.0595P)^2^] where P=(Fo^2^+2Fc^2^)/3'
_refine_ls_weighting_scheme calc
_refine_ls_wR_factor_gt 0.0953
_refine_ls_wR_factor_ref 0.0969
_reflns_Friedel_coverage 0.963
_reflns_Friedel_fraction_full 0.997
_reflns_Friedel_fraction_max 0.997
_reflns_number_gt 9642
_reflns_number_total 10546
_reflns_threshold_expression 'I > 2\s(I)'
_cod_data_source_file jo7b02245_si_002.cif
_cod_data_source_block cdesch01
_cod_depositor_comments 'Adding full bibliography for 4033242--4033243.cif.'
_cod_database_code 4033243
_shelx_shelxl_version_number 2014/7
_chemical_oxdiff_formula 'C34 H70 Cl2 O8 Si4'
_shelx_space_group_comment
;
The symmetry employed for this shelxl refinement is uniquely defined
by the following loop, which should always be used as a source of
symmetry information in preference to the above space-group names.
They are only intended as comments.
;
_shelx_estimated_absorpt_t_max 0.976
_shelx_estimated_absorpt_t_min 0.823
_diffrn_oxdiff_ac3_digest_frames
;
01b1837f1d9f8d6f8382dae998f313d5f601458c618
;
_reflns_odcompleteness_completeness 99.96
_reflns_odcompleteness_iscentric 1
_reflns_odcompleteness_theta 36.23
_olex2_refinement_description
;
1. Fixed Uiso
 At 1.2 times of:
  All C(H) groups, All C(H,H) groups
 At 1.5 times of:
  All C(H,H,H) groups
2.a Ternary CH refined with riding coordinates:
 C2(H2), C1(H1), C3(H3)
2.b Secondary CH2 refined with riding coordinates:
 C5(H5A,H5B)
2.c Idealised Me refined as rotating group:
 C7B(H7BA,H7BB,H7BC), C7(H7A,H7B,H7C), C6B(H6BA,H6BB,H6BC), C11B(H11A,H11B,
 H11C), C11(H11D,H11E,H11F), C6(H6A,H6B,H6C), C10B(H10A,H10B,H10C), C9B(H9BA,
 H9BB,H9BC), C10(H10D,H10E,H10F), C9(H9A,H9B,H9C)
;
_olex2_diffrn_ambient_temperature_device 'Oxford Cryosystems'
_olex2_exptl_crystal_mounting_method 'The crystal was mounted on a loop with paratone oil'
_olex2_submission_special_instructions 'No special instructions were received'
_oxdiff_exptl_absorpt_empirical_details
;
Empirical correction (ABSPACK) includes:
- Absorption correction using spherical harmonics
- Frame scaling
;
_oxdiff_exptl_absorpt_empirical_full_max 1.656
_oxdiff_exptl_absorpt_empirical_full_min 0.524

loop_
_space_group_symop_operation_xyz
'x, y, z'
'-x, y+1/2, -z'

loop_
_atom_site_label
_atom_site_type_symbol
_atom_site_fract_x
_atom_site_fract_y
_atom_site_fract_z
_atom_site_U_iso_or_equiv
_atom_site_adp_type
_atom_site_occupancy
_atom_site_site_symmetry_order
_atom_site_calc_flag
_atom_site_refinement_flags_posn
Cl1 Cl 0.66478(8) 0.47545(2) 1.13172(5) 0.02096(8) Uani 1 1 d .
Si1B Si 0.29449(7) 0.36564(2) 0.70026(6) 0.01212(8) Uani 1 1 d .
Si1 Si 0.20800(7) 0.62765(2) 0.48088(6) 0.01231(8) Uani 1 1 d .
O1 O 0.7451(2) 0.49991(5) 0.64828(19) 0.0182(2) Uani 1 1 d .
O2 O 0.3552(2) 0.57349(5) 0.56984(17) 0.0165(2) Uani 1 1 d .
O3 O 0.4773(2) 0.41570(4) 0.77154(18) 0.0165(2) Uani 1 1 d .
O4 O 1.0130(2) 0.51176(6) 0.9417(2) 0.0253(3) Uani 1 1 d .
C2 C 0.4264(3) 0.46895(6) 0.7353(2) 0.0137(2) Uani 1 1 d .
H2 H 0.2591 0.4771 0.7150 0.016 Uiso 1 1 calc R
C8 C 0.1949(3) 0.66426(6) 0.6961(2) 0.0140(2) Uani 1 1 d .
C8B C 0.2673(3) 0.33475(6) 0.9210(2) 0.0153(2) Uani 1 1 d .
C7B C 0.0064(3) 0.38771(7) 0.5272(3) 0.0201(3) Uani 1 1 d .
H7BA H -0.0648 0.4124 0.5912 0.030 Uiso 1 1 calc GR
H7BB H -0.0972 0.3576 0.4822 0.030 Uiso 1 1 calc GR
H7BC H 0.0297 0.4048 0.4172 0.030 Uiso 1 1 calc GR
C7 C 0.3663(3) 0.66590(8) 0.3522(3) 0.0214(3) Uani 1 1 d .
H7A H 0.5167 0.6777 0.4442 0.032 Uiso 1 1 calc GR
H7B H 0.2717 0.6961 0.2904 0.032 Uiso 1 1 calc GR
H7C H 0.3938 0.6440 0.2541 0.032 Uiso 1 1 calc GR
C6B C 0.4354(3) 0.31997(7) 0.5793(3) 0.0204(3) Uani 1 1 d .
H6BA H 0.4850 0.3391 0.4860 0.031 Uiso 1 1 calc GR
H6BB H 0.3231 0.2929 0.5124 0.031 Uiso 1 1 calc GR
H6BC H 0.5722 0.3038 0.6756 0.031 Uiso 1 1 calc GR
C1 C 0.4964(3) 0.48629(6) 0.5640(2) 0.0154(3) Uani 1 1 d .
H1 H 0.4801 0.4558 0.4764 0.018 Uiso 1 1 calc R
C4 C 0.8131(3) 0.50496(6) 0.8416(3) 0.0170(3) Uani 1 1 d .
C11B C 0.5139(3) 0.32461(8) 1.0676(2) 0.0205(3) Uani 1 1 d .
H11A H 0.6018 0.3027 1.0085 0.031 Uiso 1 1 calc GR
H11B H 0.5014 0.3068 1.1804 0.031 Uiso 1 1 calc GR
H11C H 0.5957 0.3578 1.1073 0.031 Uiso 1 1 calc GR
C11 C 0.0526(3) 0.63335(8) 0.7942(3) 0.0223(3) Uani 1 1 d .
H11D H -0.1029 0.6257 0.7002 0.033 Uiso 1 1 calc GR
H11E H 0.0363 0.6539 0.8999 0.033 Uiso 1 1 calc GR
H11F H 0.1337 0.6007 0.8450 0.033 Uiso 1 1 calc GR
C5 C 0.3576(3) 0.53109(6) 0.4472(2) 0.0176(3) Uani 1 1 d .
H5A H 0.4285 0.5424 0.3523 0.021 Uiso 1 1 calc R
H5B H 0.1951 0.5197 0.3759 0.021 Uiso 1 1 calc R
C6 C -0.0868(3) 0.61064(8) 0.3071(3) 0.0217(3) Uani 1 1 d .
H6A H -0.0700 0.5921 0.1973 0.032 Uiso 1 1 calc GR
H6B H -0.1777 0.6425 0.2619 0.032 Uiso 1 1 calc GR
H6C H -0.1682 0.5883 0.3705 0.032 Uiso 1 1 calc GR
C10B C 0.1361(3) 0.28266(7) 0.8685(3) 0.0229(3) Uani 1 1 d .
H10A H -0.0169 0.2884 0.7679 0.034 Uiso 1 1 calc GR
H10B H 0.1139 0.2680 0.9827 0.034 Uiso 1 1 calc GR
H10C H 0.2278 0.2584 0.8213 0.034 Uiso 1 1 calc GR
C3 C 0.5965(3) 0.50111(6) 0.8980(2) 0.0149(2) Uani 1 1 d .
H3 H 0.5297 0.5368 0.8948 0.018 Uiso 1 1 calc R
C9B C 0.1329(3) 0.37097(8) 1.0109(3) 0.0243(3) Uani 1 1 d .
H9BA H 0.2147 0.4044 1.0431 0.037 Uiso 1 1 calc GR
H9BB H 0.1241 0.3550 1.1280 0.037 Uiso 1 1 calc GR
H9BC H -0.0258 0.3766 0.9188 0.037 Uiso 1 1 calc GR
C10 C 0.0779(3) 0.71724(7) 0.6315(3) 0.0208(3) Uani 1 1 d .
H10D H 0.1770 0.7385 0.5816 0.031 Uiso 1 1 calc GR
H10E H 0.0570 0.7349 0.7414 0.031 Uiso 1 1 calc GR
H10F H -0.0752 0.7121 0.5304 0.031 Uiso 1 1 calc GR
C9 C 0.4439(3) 0.67311(7) 0.8401(3) 0.0201(3) Uani 1 1 d .
H9A H 0.5209 0.6395 0.8809 0.030 Uiso 1 1 calc GR
H9B H 0.4360 0.6919 0.9525 0.030 Uiso 1 1 calc GR
H9C H 0.5338 0.6936 0.7787 0.030 Uiso 1 1 calc GR

loop_
_atom_site_aniso_label
_atom_site_aniso_U_11
_atom_site_aniso_U_22
_atom_site_aniso_U_33
_atom_site_aniso_U_23
_atom_site_aniso_U_13
_atom_site_aniso_U_12
Cl1 0.02679(19) 0.02292(17) 0.01166(14) 0.00040(13) 0.00489(13) -0.00142(14)
Si1B 0.01159(16) 0.01373(17) 0.01012(16) 0.00030(13) 0.00266(13) -0.00027(13)
Si1 0.01184(16) 0.01376(16) 0.01043(16) 0.00060(13) 0.00280(13) 0.00125(13)
O1 0.0184(5) 0.0199(5) 0.0192(5) 0.0022(4) 0.0102(4) 0.0029(4)
O2 0.0211(5) 0.0147(5) 0.0119(5) -0.0005(4) 0.0035(4) 0.0045(4)
O3 0.0160(5) 0.0124(5) 0.0183(5) 0.0017(4) 0.0025(4) -0.0004(4)
O4 0.0171(6) 0.0256(7) 0.0300(7) 0.0027(5) 0.0041(5) -0.0032(5)
C2 0.0151(6) 0.0121(6) 0.0135(6) 0.0003(4) 0.0046(5) 0.0010(4)
C8 0.0147(6) 0.0139(6) 0.0131(6) -0.0003(5) 0.0045(5) 0.0009(5)
C8B 0.0151(6) 0.0173(6) 0.0134(6) 0.0012(5) 0.0047(5) -0.0006(5)
C7B 0.0156(7) 0.0235(8) 0.0164(7) 0.0018(5) -0.0005(6) 0.0015(5)
C7 0.0237(8) 0.0245(8) 0.0188(7) 0.0038(6) 0.0111(6) 0.0003(6)
C6B 0.0209(7) 0.0214(7) 0.0207(8) -0.0048(6) 0.0096(6) -0.0011(6)
C1 0.0195(6) 0.0141(6) 0.0133(6) -0.0004(4) 0.0066(5) 0.0018(5)
C4 0.0186(7) 0.0127(6) 0.0202(7) 0.0016(5) 0.0076(6) 0.0004(5)
C11B 0.0200(7) 0.0240(7) 0.0142(7) 0.0041(5) 0.0018(6) 0.0008(6)
C11 0.0243(8) 0.0267(8) 0.0195(7) 0.0003(6) 0.0121(6) -0.0031(6)
C5 0.0257(8) 0.0153(6) 0.0112(6) 0.0001(5) 0.0058(6) 0.0039(5)
C6 0.0153(6) 0.0256(8) 0.0194(7) -0.0047(6) 0.0002(6) 0.0004(6)
C10B 0.0231(8) 0.0212(8) 0.0235(8) 0.0034(6) 0.0072(6) -0.0056(6)
C3 0.0174(6) 0.0149(6) 0.0121(6) 0.0007(5) 0.0050(5) 0.0005(5)
C9B 0.0262(8) 0.0309(9) 0.0210(8) -0.0004(7) 0.0147(7) 0.0030(7)
C10 0.0220(7) 0.0173(7) 0.0207(7) -0.0015(6) 0.0046(6) 0.0054(6)
C9 0.0185(7) 0.0231(8) 0.0151(7) -0.0024(5) 0.0014(6) 0.0004(6)

loop_
_atom_type_symbol
_atom_type_description
_atom_type_scat_dispersion_real
_atom_type_scat_dispersion_imag
_atom_type_scat_source
C C 0.0033 0.0016 'International Tables Vol C Tables 4.2.6.8 and 6.1.1.4'
H H 0.0000 0.0000 'International Tables Vol C Tables 4.2.6.8 and 6.1.1.4'
Cl Cl 0.1484 0.1585 'International Tables Vol C Tables 4.2.6.8 and 6.1.1.4'
O O 0.0106 0.0060 'International Tables Vol C Tables 4.2.6.8 and 6.1.1.4'
Si Si 0.0817 0.0704 'International Tables Vol C Tables 4.2.6.8 and 6.1.1.4'

loop_
_exptl_crystal_face_index_h
_exptl_crystal_face_index_k
_exptl_crystal_face_index_l
_exptl_crystal_face_perp_dist
8 -6 -6 0.2452
0 -3 10 0.2235
0 3 -10 0.2235
6 -3 -9 0.2857
-6 3 9 0.2857
0 -1 0 0.0400
0 1 0 0.0400
4 5 3 0.3678
-5 -3 -4 0.4025
-5 1 4 0.3161
-5 4 0 0.4077
5 -2 -4 0.2433
-4 0 5 0.2860
0 5 3 0.1950
0 -3 5 0.2075
0 3 -5 0.2119
-5 1 5 0.2819
2 5 -1 0.2111

loop_
_geom_angle_atom_site_label_1
_geom_angle_atom_site_label_2
_geom_angle_atom_site_label_3
_geom_angle
O3 Si1B C8B 107.70(7)
O3 Si1B C7B 110.36(7)
O3 Si1B C6B 105.69(7)
C7B Si1B C8B 112.28(8)
C6B Si1B C8B 110.56(8)
C6B Si1B C7B 110.02(9)
O2 Si1 C8 105.06(7)
O2 Si1 C7 109.98(8)
O2 Si1 C6 109.52(8)
C7 Si1 C8 110.88(8)
C6 Si1 C8 112.84(8)
C6 Si1 C7 108.51(9)
C4 O1 C1 111.22(13)
C5 O2 Si1 120.83(10)
C2 O3 Si1B 127.84(11)
O3 C2 H2 112.2
O3 C2 C1 109.40(13)
O3 C2 C3 109.39(12)
C1 C2 H2 112.2
C3 C2 H2 112.2
C3 C2 C1 100.82(12)
C11 C8 Si1 110.09(11)
C11 C8 C9 109.37(14)
C10 C8 Si1 109.45(11)
C10 C8 C11 109.22(15)
C10 C8 C9 108.88(13)
C9 C8 Si1 109.81(11)
C11B C8B Si1B 108.94(11)
C11B C8B C10B 108.91(14)
C11B C8B C9B 109.48(14)
C10B C8B Si1B 110.10(12)
C10B C8B C9B 109.18(15)
C9B C8B Si1B 110.22(11)
Si1B C7B H7BA 109.5
Si1B C7B H7BB 109.5
Si1B C7B H7BC 109.5
H7BA C7B H7BB 109.5
H7BA C7B H7BC 109.5
H7BB C7B H7BC 109.5
Si1 C7 H7A 109.5
Si1 C7 H7B 109.5
Si1 C7 H7C 109.5
H7A C7 H7B 109.5
H7A C7 H7C 109.5
H7B C7 H7C 109.5
Si1B C6B H6BA 109.5
Si1B C6B H6BB 109.5
Si1B C6B H6BC 109.5
H6BA C6B H6BB 109.5
H6BA C6B H6BC 109.5
H6BB C6B H6BC 109.5
O1 C1 C2 105.14(12)
O1 C1 H1 108.4
O1 C1 C5 110.51(13)
C2 C1 H1 108.4
C5 C1 C2 115.62(13)
C5 C1 H1 108.4
O1 C4 C3 108.24(14)
O4 C4 O1 122.62(17)
O4 C4 C3 129.14(17)
C8B C11B H11A 109.5
C8B C11B H11B 109.5
C8B C11B H11C 109.5
H11A C11B H11B 109.5
H11A C11B H11C 109.5
H11B C11B H11C 109.5
C8 C11 H11D 109.5
C8 C11 H11E 109.5
C8 C11 H11F 109.5
H11D C11 H11E 109.5
H11D C11 H11F 109.5
H11E C11 H11F 109.5
O2 C5 C1 110.27(13)
O2 C5 H5A 109.6
O2 C5 H5B 109.6
C1 C5 H5A 109.6
C1 C5 H5B 109.6
H5A C5 H5B 108.1
Si1 C6 H6A 109.5
Si1 C6 H6B 109.5
Si1 C6 H6C 109.5
H6A C6 H6B 109.5
H6A C6 H6C 109.5
H6B C6 H6C 109.5
C8B C10B H10A 109.5
C8B C10B H10B 109.5
C8B C10B H10C 109.5
H10A C10B H10B 109.5
H10A C10B H10C 109.5
H10B C10B H10C 109.5
Cl1 C3 H3 108.6
C2 C3 Cl1 115.79(11)
C2 C3 H3 108.6
C4 C3 Cl1 111.52(12)
C4 C3 C2 103.36(13)
C4 C3 H3 108.6
C8B C9B H9BA 109.5
C8B C9B H9BB 109.5
C8B C9B H9BC 109.5
H9BA C9B H9BB 109.5
H9BA C9B H9BC 109.5
H9BB C9B H9BC 109.5
C8 C10 H10D 109.5
C8 C10 H10E 109.5
C8 C10 H10F 109.5
H10D C10 H10E 109.5
H10D C10 H10F 109.5
H10E C10 H10F 109.5
C8 C9 H9A 109.5
C8 C9 H9B 109.5
C8 C9 H9C 109.5
H9A C9 H9B 109.5
H9A C9 H9C 109.5
H9B C9 H9C 109.5

loop_
_geom_bond_atom_site_label_1
_geom_bond_atom_site_label_2
_geom_bond_distance
Cl1 C3 1.7640(16)
Si1B O3 1.6627(13)
Si1B C8B 1.8801(16)
Si1B C7B 1.8636(17)
Si1B C6B 1.8612(18)
Si1 O2 1.6627(12)
Si1 C8 1.8799(16)
Si1 C7 1.8597(18)
Si1 C6 1.8597(18)
O1 C1 1.465(2)
O1 C4 1.353(2)
O2 C5 1.423(2)
O3 C2 1.4087(18)
O4 C4 1.197(2)
C2 H2 1.0000
C2 C1 1.542(2)
C2 C3 1.529(2)
C8 C11 1.535(2)
C8 C10 1.534(2)
C8 C9 1.536(2)
C8B C11B 1.537(2)
C8B C10B 1.538(2)
C8B C9B 1.538(2)
C7B H7BA 0.9800
C7B H7BB 0.9800
C7B H7BC 0.9800
C7 H7A 0.9800
C7 H7B 0.9800
C7 H7C 0.9800
C6B H6BA 0.9800
C6B H6BB 0.9800
C6B H6BC 0.9800
C1 H1 1.0000
C1 C5 1.510(2)
C4 C3 1.522(2)
C11B H11A 0.9800
C11B H11B 0.9800
C11B H11C 0.9800
C11 H11D 0.9800
C11 H11E 0.9800
C11 H11F 0.9800
C5 H5A 0.9900
C5 H5B 0.9900
C6 H6A 0.9800
C6 H6B 0.9800
C6 H6C 0.9800
C10B H10A 0.9800
C10B H10B 0.9800
C10B H10C 0.9800
C3 H3 1.0000
C9B H9BA 0.9800
C9B H9BB 0.9800
C9B H9BC 0.9800
C10 H10D 0.9800
C10 H10E 0.9800
C10 H10F 0.9800
C9 H9A 0.9800
C9 H9B 0.9800
C9 H9C 0.9800

loop_
_geom_torsion_atom_site_label_1
_geom_torsion_atom_site_label_2
_geom_torsion_atom_site_label_3
_geom_torsion_atom_site_label_4
_geom_torsion
Si1B O3 C2 C1 -98.19(15)
Si1B O3 C2 C3 152.24(12)
Si1 O2 C5 C1 -178.12(11)
O1 C1 C5 O2 -67.51(17)
O1 C4 C3 Cl1 150.80(11)
O1 C4 C3 C2 25.75(16)
O2 Si1 C8 C11 -64.19(13)
O2 Si1 C8 C10 175.75(12)
O2 Si1 C8 C9 56.28(12)
O3 Si1B C8B C11B -50.56(13)
O3 Si1B C8B C10B -169.92(11)
O3 Si1B C8B C9B 69.58(13)
O3 C2 C1 O1 -86.13(14)
O3 C2 C1 C5 151.71(14)
O3 C2 C3 Cl1 -39.45(16)
O3 C2 C3 C4 82.78(15)
O4 C4 C3 Cl1 -30.0(2)
O4 C4 C3 C2 -155.02(18)
C2 C1 C5 O2 51.74(19)
C8 Si1 O2 C5 166.64(13)
C8B Si1B O3 C2 -114.29(14)
C7B Si1B O3 C2 8.60(16)
C7B Si1B C8B C11B -172.26(12)
C7B Si1B C8B C10B 68.38(14)
C7B Si1B C8B C9B -52.12(14)
C7 Si1 O2 C5 -73.99(15)
C7 Si1 C8 C11 177.04(12)
C7 Si1 C8 C10 56.98(14)
C7 Si1 C8 C9 -62.49(13)
C6B Si1B O3 C2 127.52(14)
C6B Si1B C8B C11B 64.45(14)
C6B Si1B C8B C10B -54.91(14)
C6B Si1B C8B C9B -175.41(12)
C1 O1 C4 O4 173.75(16)
C1 O1 C4 C3 -6.96(17)
C1 C2 C3 Cl1 -154.65(11)
C1 C2 C3 C4 -32.42(14)
C4 O1 C1 C2 -14.58(16)
C4 O1 C1 C5 110.83(15)
C6 Si1 O2 C5 45.18(15)
C6 Si1 C8 C11 55.08(14)
C6 Si1 C8 C10 -64.98(14)
C6 Si1 C8 C9 175.55(12)
C3 C2 C1 O1 29.07(14)
C3 C2 C1 C5 -93.09(15)

loop_
_exptl_oxdiff_crystal_face_indexfrac_h
_exptl_oxdiff_crystal_face_indexfrac_k
_exptl_oxdiff_crystal_face_indexfrac_l
_exptl_oxdiff_crystal_face_x
_exptl_oxdiff_crystal_face_y
_exptl_oxdiff_crystal_face_z
8.0114 -6.0861 -6.0044 -0.4771 0.7108 0.4833
-0.0080 -3.0197 9.9830 0.4042 -0.5851 0.7338
0.0080 3.0197 -9.9830 -0.4042 0.5851 -0.7338
6.0122 -3.0554 -8.9957 -0.5429 0.7938 0.0315
-6.0122 3.0554 8.9957 0.5429 -0.7938 -0.0315
-0.0004 -1.0024 -0.0002 0.0211 0.0172 0.0052
0.0004 1.0024 0.0002 -0.0211 -0.0172 -0.0052
4.0045 4.9688 2.9894 -0.2024 -0.1638 0.6313
-5.0043 -2.9528 -3.9857 0.1761 0.1649 -0.8239
-5.0083 1.0469 4.0019 0.3647 -0.4130 -0.2699
-5.0045 4.0591 0.0090 0.1651 -0.2098 -0.5727
5.0079 -2.0493 -4.0020 -0.3436 0.4301 0.2751
-4.0082 0.0333 4.9984 0.3700 -0.4312 -0.0825
-0.0002 5.0083 2.9960 -0.0030 -0.2767 0.1897
-0.0045 -3.0134 4.9913 0.2337 -0.2668 0.3746
0.0045 3.0134 -4.9913 -0.2337 0.2668 -0.3746
-5.0090 1.0456 5.0002 0.3988 -0.4766 -0.1981
2.0049 4.9935 -1.0008 -0.2391 0.0343 0.1232
